data_7039954
loop_
_publ_author_name
'Voitekhovich, Sergei V.'
'Grigoriev, Yuri V.'
'Lyakhov, Alexander S.'
'Ivashkevich, Ludmila S.'
'Ivashkevich, Oleg A.'

_publ_section_title
;
 The first organocopper tetrazole derivative: synthesis and
 characterization.
;
_journal_issue 34
_journal_name_full 'Dalton transactions (Cambridge, England : 2003)'
_journal_page_first 13406
_journal_page_last 13414
_journal_paper_doi 10.1039/c6dt02306a
_journal_volume 45
_journal_year 2016
_chemical_formula_moiety 'C5 H14 N6, 2(Cl)'
_chemical_formula_sum 'C5 H14 Cl2 N6'
_chemical_formula_weight 229.12
_space_group_crystal_system triclinic
_space_group_IT_number 2
_space_group_name_Hall '-P 1'
_space_group_name_H-M_alt 'P -1'
_symmetry_space_group_name_Hall '-P 1'
_symmetry_space_group_name_H-M 'P -1'
_atom_sites_solution_hydrogens difmap
_atom_sites_solution_primary direct
_atom_sites_solution_secondary difmap
_audit_creation_method SHELXL-2014/7
_audit_update_record
;
2016-06-08 deposited with the CCDC.
2016-07-20 downloaded from the CCDC.
;
_cell_angle_alpha 74.7992(14)
_cell_angle_beta 79.8889(14)
_cell_angle_gamma 89.0669(15)
_cell_formula_units_Z 2
_cell_length_a 7.4185(10)
_cell_length_b 7.9458(10)
_cell_length_c 9.3820(12)
_cell_measurement_reflns_used 2338
_cell_measurement_temperature 296(2)
_cell_measurement_theta_max 28.06
_cell_measurement_theta_min 2.29
_cell_volume 525.14(12)
_computing_cell_refinement 'SAINT (Bruker, 2010)'
_computing_data_collection 'APEX2 (Bruker, 2010)'
_computing_data_reduction 'SAINT (Bruker, 2010)'
_computing_molecular_graphics 'PLATON (Spek, 2009)'
_computing_publication_material
;
SHELXL-2014/7 (Sheldrick, 2015),
PLATON (Spek, 2009)
;
_computing_structure_refinement 'SHELXL-2014/7 (Sheldrick, 2015)'
_computing_structure_solution 'SIR2014 (Burla et al., 2015)'
_diffrn_ambient_temperature 296(2)
_diffrn_measured_fraction_theta_full 0.995
_diffrn_measured_fraction_theta_max 0.995
_diffrn_measurement_device_type 'Bruker APEX-II CCD'
_diffrn_measurement_method '\f and \w scans'
_diffrn_radiation_monochromator graphite
_diffrn_radiation_type MoK\a
_diffrn_radiation_wavelength 0.71073
_diffrn_reflns_av_R_equivalents 0.0153
_diffrn_reflns_av_unetI/netI 0.0216
_diffrn_reflns_Laue_measured_fraction_full 0.995
_diffrn_reflns_Laue_measured_fraction_max 0.995
_diffrn_reflns_limit_h_max 9
_diffrn_reflns_limit_h_min -9
_diffrn_reflns_limit_k_max 9
_diffrn_reflns_limit_k_min -9
_diffrn_reflns_limit_l_max 11
_diffrn_reflns_limit_l_min -11
_diffrn_reflns_number 4787
_diffrn_reflns_point_group_measured_fraction_full 0.995
_diffrn_reflns_point_group_measured_fraction_max 0.995
_diffrn_reflns_theta_full 25.242
_diffrn_reflns_theta_max 25.997
_diffrn_reflns_theta_min 2.286
_diffrn_source 'fine-focus sealed tube'
_exptl_absorpt_coefficient_mu 0.586
_exptl_absorpt_correction_T_max 0.7458
_exptl_absorpt_correction_T_min 0.6860
_exptl_absorpt_correction_type multi-scan
_exptl_absorpt_process_details 'SADABS (Bruker, 2008)'
_exptl_crystal_colour colourless
_exptl_crystal_density_diffrn 1.449
_exptl_crystal_description lamina
_exptl_crystal_F_000 240
_exptl_crystal_size_max 0.300
_exptl_crystal_size_mid 0.250
_exptl_crystal_size_min 0.050
_refine_diff_density_max 0.193
_refine_diff_density_min -0.176
_refine_diff_density_rms 0.037
_refine_ls_extinction_method none
_refine_ls_goodness_of_fit_ref 1.020
_refine_ls_hydrogen_treatment refall
_refine_ls_matrix_type full
_refine_ls_number_parameters 174
_refine_ls_number_reflns 2051
_refine_ls_number_restraints 0
_refine_ls_restrained_S_all 1.020
_refine_ls_R_factor_all 0.0345
_refine_ls_R_factor_gt 0.0262
_refine_ls_shift/su_max 0.000
_refine_ls_shift/su_mean 0.000
_refine_ls_structure_factor_coef Fsqd
_refine_ls_weighting_details 'w=1/[\s^2^(Fo^2^)+(0.0431P)^2^+0.0479P] where P=(Fo^2^+2Fc^2^)/3'
_refine_ls_weighting_scheme calc
_refine_ls_wR_factor_gt 0.0678
_refine_ls_wR_factor_ref 0.0718
_reflns_Friedel_coverage 0.000
_reflns_number_gt 1746
_reflns_number_total 2051
_reflns_threshold_expression 'I > 2\s(I)'
_cod_data_source_file c6dt02306a2.cif
_cod_data_source_block I
_cod_depositor_comments 'Adding full bibliography for 7039954--7039958.cif.'
_cod_database_code 7039954
_shelx_shelxl_version_number 2014/7
_shelx_space_group_comment
;
The symmetry employed for this shelxl refinement is uniquely defined
by the following loop, which should always be used as a source of
symmetry information in preference to the above space-group names.
They are only intended as comments.
;
_shelx_estimated_absorpt_t_min 0.844
_shelx_estimated_absorpt_t_max 0.971

loop_
_space_group_symop_operation_xyz
'x, y, z'
'-x, -y, -z'

loop_
_atom_site_label
_atom_site_type_symbol
_atom_site_fract_x
_atom_site_fract_y
_atom_site_fract_z
_atom_site_U_iso_or_equiv
_atom_site_adp_type
_atom_site_occupancy
_atom_site_site_symmetry_order
_atom_site_calc_flag
Cl1 Cl 0.12171(5) 0.22539(6) 0.53664(5) 0.03854(13) Uani 1 1 d
Cl2 Cl 0.42809(6) 0.46616(5) 0.76746(5) 0.04144(14) Uani 1 1 d
N1 N 0.01284(17) 0.25257(17) 0.05251(14) 0.0313(3) Uani 1 1 d
N2 N -0.14831(19) 0.1800(2) 0.13597(17) 0.0445(4) Uani 1 1 d
N3 N -0.23330(19) 0.1255(2) 0.04684(19) 0.0482(4) Uani 1 1 d
N4 N -0.13129(18) 0.16018(19) -0.09378(16) 0.0395(3) Uani 1 1 d
C5 C 0.0195(2) 0.2374(2) -0.08599(19) 0.0344(4) Uani 1 1 d
H5 H 0.113(2) 0.275(2) -0.1580(19) 0.032(4) Uiso 1 1 d
C6 C 0.1495(3) 0.3239(2) 0.1180(2) 0.0376(4) Uani 1 1 d
H6A H 0.198(2) 0.429(2) 0.048(2) 0.039(5) Uiso 1 1 d
H6B H 0.086(2) 0.348(2) 0.203(2) 0.035(5) Uiso 1 1 d
C7 C 0.3049(2) 0.2032(2) 0.14960(19) 0.0339(4) Uani 1 1 d
H7A H 0.353(2) 0.160(2) 0.065(2) 0.034(4) Uiso 1 1 d
H7B H 0.399(2) 0.268(2) 0.178(2) 0.047(5) Uiso 1 1 d
N8 N 0.24766(17) 0.04686(17) 0.27830(15) 0.0287(3) Uani 1 1 d
H8A H 0.166(2) -0.017(2) 0.2563(19) 0.038(5) Uiso 1 1 d
H8B H 0.199(2) 0.085(3) 0.359(2) 0.048(5) Uiso 1 1 d
C9 C 0.4082(2) -0.0609(2) 0.31611(19) 0.0332(4) Uani 1 1 d
H9A H 0.450(2) -0.111(2) 0.241(2) 0.040(5) Uiso 1 1 d
H9B H 0.501(2) 0.020(2) 0.315(2) 0.040(5) Uiso 1 1 d
C10 C 0.3721(2) -0.1918(2) 0.46653(19) 0.0340(4) Uani 1 1 d
H10A H 0.489(2) -0.225(2) 0.4932(18) 0.035(4) Uiso 1 1 d
H10B H 0.300(2) -0.146(2) 0.537(2) 0.038(5) Uiso 1 1 d
N11 N 0.2785(2) -0.35507(19) 0.46711(19) 0.0383(3) Uani 1 1 d
H11A H 0.342(3) -0.397(3) 0.393(2) 0.052(6) Uiso 1 1 d
H11B H 0.157(3) -0.342(3) 0.461(2) 0.052(5) Uiso 1 1 d
H11C H 0.286(3) -0.432(3) 0.551(2) 0.051(6) Uiso 1 1 d

loop_
_atom_site_aniso_label
_atom_site_aniso_U_11
_atom_site_aniso_U_22
_atom_site_aniso_U_33
_atom_site_aniso_U_23
_atom_site_aniso_U_13
_atom_site_aniso_U_12
Cl1 0.0316(2) 0.0485(3) 0.0378(2) -0.01756(18) -0.00298(16) 0.00046(17)
Cl2 0.0461(2) 0.0392(2) 0.0362(2) -0.00841(18) -0.00172(18) -0.00432(18)
N1 0.0337(7) 0.0294(7) 0.0288(7) -0.0057(5) -0.0034(5) 0.0046(5)
N2 0.0404(8) 0.0472(9) 0.0395(8) -0.0094(7) 0.0066(6) 0.0046(7)
N3 0.0340(7) 0.0532(9) 0.0537(10) -0.0130(8) 0.0003(7) -0.0001(7)
N4 0.0349(7) 0.0417(8) 0.0415(8) -0.0108(6) -0.0055(6) -0.0001(6)
C5 0.0344(8) 0.0355(9) 0.0305(9) -0.0058(7) -0.0021(7) -0.0018(7)
C6 0.0534(10) 0.0293(9) 0.0318(9) -0.0098(7) -0.0094(8) 0.0026(8)
C7 0.0379(8) 0.0320(9) 0.0300(9) -0.0050(7) -0.0050(7) -0.0050(7)
N8 0.0285(6) 0.0301(7) 0.0281(7) -0.0079(6) -0.0057(5) -0.0015(5)
C9 0.0260(8) 0.0364(9) 0.0363(9) -0.0094(7) -0.0036(6) 0.0013(7)
C10 0.0305(8) 0.0383(9) 0.0336(9) -0.0077(7) -0.0099(7) 0.0032(7)
N11 0.0323(8) 0.0353(8) 0.0423(9) -0.0038(7) -0.0030(7) 0.0009(6)

loop_
_atom_type_symbol
_atom_type_description
_atom_type_scat_dispersion_real
_atom_type_scat_dispersion_imag
_atom_type_scat_source
C C 0.0033 0.0016 'International Tables Vol C Tables 4.2.6.8 and 6.1.1.4'
H H 0.0000 0.0000 'International Tables Vol C Tables 4.2.6.8 and 6.1.1.4'
N N 0.0061 0.0033 'International Tables Vol C Tables 4.2.6.8 and 6.1.1.4'
Cl Cl 0.1484 0.1585 'International Tables Vol C Tables 4.2.6.8 and 6.1.1.4'

loop_
_geom_angle_atom_site_label_1
_geom_angle_atom_site_label_2
_geom_angle_atom_site_label_3
_geom_angle
C5 N1 N2 107.94(13)
C5 N1 C6 130.23(14)
N2 N1 C6 121.77(14)
N3 N2 N1 106.25(13)
N2 N3 N4 110.75(13)
C5 N4 N3 105.48(14)
N4 C5 N1 109.57(15)
N4 C5 H5 127.4(11)
N1 C5 H5 123.0(11)
N1 C6 C7 113.19(14)
N1 C6 H6A 107.3(10)
C7 C6 H6A 108.3(10)
N1 C6 H6B 105.9(10)
C7 C6 H6B 112.3(10)
H6A C6 H6B 109.7(15)
N8 C7 C6 112.56(14)
N8 C7 H7A 106.5(10)
C6 C7 H7A 111.5(10)
N8 C7 H7B 106.8(11)
C6 C7 H7B 107.7(11)
H7A C7 H7B 111.8(14)
C7 N8 C9 111.19(12)
C7 N8 H8A 109.9(11)
C9 N8 H8A 109.7(11)
C7 N8 H8B 107.9(12)
C9 N8 H8B 107.8(11)
H8A N8 H8B 110.3(16)
N8 C9 C10 114.24(13)
N8 C9 H9A 109.2(11)
C10 C9 H9A 112.1(11)
N8 C9 H9B 105.3(10)
C10 C9 H9B 109.4(11)
H9A C9 H9B 106.0(16)
N11 C10 C9 114.08(14)
N11 C10 H10A 105.9(10)
C9 C10 H10A 106.9(10)
N11 C10 H10B 107.0(11)
C9 C10 H10B 111.0(11)
H10A C10 H10B 111.9(15)
C10 N11 H11A 108.2(13)
C10 N11 H11B 113.3(13)
H11A N11 H11B 112.8(18)
C10 N11 H11C 108.0(13)
H11A N11 H11C 106.5(19)
H11B N11 H11C 107.6(18)

loop_
_geom_bond_atom_site_label_1
_geom_bond_atom_site_label_2
_geom_bond_distance
N1 C5 1.329(2)
N1 N2 1.3534(18)
N1 C6 1.465(2)
N2 N3 1.292(2)
N3 N4 1.362(2)
N4 C5 1.307(2)
C5 H5 0.872(17)
C6 C7 1.507(2)
C6 H6A 0.946(19)
C6 H6B 0.919(18)
C7 N8 1.494(2)
C7 H7A 0.951(17)
C7 H7B 0.987(19)
N8 C9 1.495(2)
N8 H8A 0.882(18)
N8 H8B 0.90(2)
C9 C10 1.500(2)
C9 H9A 0.904(19)
C9 H9B 0.944(18)
C10 N11 1.480(2)
C10 H10A 0.959(17)
C10 H10B 0.928(19)
N11 H11A 0.90(2)
N11 H11B 0.92(2)
N11 H11C 0.87(2)

loop_
_geom_hbond_atom_site_label_D
_geom_hbond_atom_site_label_H
_geom_hbond_atom_site_label_A
_geom_hbond_distance_DH
_geom_hbond_distance_HA
_geom_hbond_distance_DA
_geom_hbond_angle_DHA
_geom_hbond_site_symmetry_A
N8 H8A N4 0.882(18) 2.177(19) 2.918(2) 141.2(15) 2
N8 H8B Cl1 0.90(2) 2.23(2) 3.1184(15) 168.0(17) .
N11 H11A Cl2 0.90(2) 2.23(2) 3.1041(17) 161.9(17) 2_656
N11 H11B Cl1 0.92(2) 2.25(2) 3.1295(16) 160.6(17) 2_556
N11 H11C Cl2 0.87(2) 2.40(2) 3.1840(18) 150.2(17) 1_545
C5 H5 Cl2 0.872(17) 2.694(17) 3.4334(17) 143.3(14) 1_554
C7 H7B Cl2 0.987(19) 2.69(2) 3.6351(18) 159.8(14) 2_666

loop_
_geom_torsion_atom_site_label_1
_geom_torsion_atom_site_label_2
_geom_torsion_atom_site_label_3
_geom_torsion_atom_site_label_4
_geom_torsion
C5 N1 N2 N3 -0.53(17)
C6 N1 N2 N3 -177.89(14)
N1 N2 N3 N4 0.17(18)
N2 N3 N4 C5 0.25(19)
N3 N4 C5 N1 -0.58(18)
N2 N1 C5 N4 0.71(18)
C6 N1 C5 N4 177.76(15)
C5 N1 C6 C7 -75.5(2)
N2 N1 C6 C7 101.17(18)
N1 C6 C7 N8 -71.19(19)
C6 C7 N8 C9 -174.49(14)
C7 N8 C9 C10 164.72(14)
N8 C9 C10 N11 81.73(19)
